data_7239342
loop_
_publ_author_name
'Jena, Himanshu Sekhar'

_publ_section_title
;
 Diastereoselective self-assembly of heterochiral Zn(ii) complexes of
 racemic Schiff bases in a chiral self-discriminating process: effect of
 non-covalent interactions on solid state structural self-assembly
;
_journal_issue 6
_journal_name_full 'RSC Adv.'
_journal_page_first 3028
_journal_paper_doi 10.1039/C3RA45082A
_journal_volume 4
_journal_year 2014
_chemical_formula_moiety 'C38 H30 N6 O8 Zn2'
_chemical_formula_sum 'C38 H30 N6 O8 Zn2'
_chemical_formula_weight 829.46
_chemical_name_common 'Complex 1'
_space_group_IT_number 15
_space_group_name_Hall '-C 2yc'
_space_group_name_H-M_alt 'C 1 2/c 1'
_symmetry_cell_setting monoclinic
_symmetry_space_group_name_Hall '-C 2yc'
_symmetry_space_group_name_H-M 'C 1 2/c 1'
_atom_sites_solution_hydrogens geom
_atom_sites_solution_primary direct
_atom_sites_solution_secondary difmap
_audit_creation_method SHELXL-97
_cell_angle_alpha 90.00
_cell_angle_beta 96.259(3)
_cell_angle_gamma 90.00
_cell_formula_units_Z 4
_cell_length_a 14.5074(4)
_cell_length_b 11.5459(4)
_cell_length_c 21.8496(8)
_cell_measurement_reflns_used 6769
_cell_measurement_temperature 296(2)
_cell_measurement_theta_max 22.34
_cell_measurement_theta_min 2.54
_cell_volume 3638.0(2)
_computing_cell_refinement 'Bruker SMART'
_computing_data_collection 'Bruker SMART'
_computing_data_reduction 'Bruker SAINT'
_computing_molecular_graphics 'Bruker SHELXTL'
_computing_publication_material 'Bruker SHELXTL'
_computing_structure_refinement 'SHELXL-97 (Sheldrick, 1997)'
_computing_structure_solution 'SHELXS-97 (Sheldrick, 1990)'
_diffrn_ambient_temperature 296(2)
_diffrn_measured_fraction_theta_full 1.00
_diffrn_measured_fraction_theta_max 1.00
_diffrn_measurement_device_type 'Bruker APEX-II CCD'
_diffrn_measurement_method '\f and \w scans'
_diffrn_radiation_monochromator graphite
_diffrn_radiation_source 'fine-focus sealed tube'
_diffrn_radiation_type MoK\a
_diffrn_radiation_wavelength 0.71073
_diffrn_reflns_av_R_equivalents 0.1052
_diffrn_reflns_av_sigmaI/netI 0.0399
_diffrn_reflns_limit_h_max 19
_diffrn_reflns_limit_h_min -19
_diffrn_reflns_limit_k_max 15
_diffrn_reflns_limit_k_min -15
_diffrn_reflns_limit_l_max 28
_diffrn_reflns_limit_l_min -28
_diffrn_reflns_number 12435
_diffrn_reflns_theta_full 28.09
_diffrn_reflns_theta_max 28.90
_diffrn_reflns_theta_min 1.88
_diffrn_standards_decay_% 0.0(1)
_exptl_absorpt_coefficient_mu 1.380
_exptl_absorpt_correction_T_max 0.720
_exptl_absorpt_correction_T_min 0.569
_exptl_absorpt_correction_type multi-scan
_exptl_absorpt_process_details multi-scan
_exptl_crystal_colour colourless
_exptl_crystal_density_diffrn 1.514
_exptl_crystal_density_method 'not measured'
_exptl_crystal_description block
_exptl_crystal_F_000 1696
_exptl_crystal_size_max 0.45
_exptl_crystal_size_mid 0.35
_exptl_crystal_size_min 0.24
_refine_diff_density_max 0.281
_refine_diff_density_min -0.331
_refine_diff_density_rms 0.052
_refine_ls_extinction_method none
_refine_ls_goodness_of_fit_ref 1.004
_refine_ls_hydrogen_treatment constr
_refine_ls_matrix_type full
_refine_ls_number_parameters 244
_refine_ls_number_reflns 4805
_refine_ls_number_restraints 0
_refine_ls_restrained_S_all 1.004
_refine_ls_R_factor_all 0.0306
_refine_ls_R_factor_gt 0.0276
_refine_ls_shift/su_max 0.001
_refine_ls_shift/su_mean 0.000
_refine_ls_structure_factor_coef Fsqd
_refine_ls_weighting_details 'calc w=1/[\s^2^(Fo^2^)+(0.0529P)^2^+0.2551P] where P=(Fo^2^+2Fc^2^)/3'
_refine_ls_weighting_scheme calc
_refine_ls_wR_factor_gt 0.0694
_refine_ls_wR_factor_ref 0.0716
_reflns_number_gt 3307
_reflns_number_total 4805
_reflns_threshold_expression >2sigma(I)
_cod_data_source_file c3ra45082a.txt
_cod_data_source_block 1_Zn-NO3
_cod_depositor_comments
;
The following automatic conversions were performed:

data item '_symmetry_cell_setting' value 'Monoclinic' was changed to
'monoclinic' in accordance with the
/home/saulius/struct/COD-crude-data/automatic-downloads/DataCite-retrospective/RSC/depositions/lib/dictionaries/cif_core.dic
dictionary named 'cif_core.dic' version 2.4.2 last updated on
2011-04-26.

Automatic conversion script
Id: cif_fix_values 6909 2019-04-08 15:41:33Z antanas 
;
_cod_original_sg_symbol_H-M 'C 2/c'
_cod_database_code 7239342

loop_
_symmetry_equiv_pos_as_xyz
'x, y, z'
'-x, y, -z+1/2'
'x+1/2, y+1/2, z'
'-x+1/2, y+1/2, -z+1/2'
'-x, -y, -z'
'x, -y, z-1/2'
'-x+1/2, -y+1/2, -z'
'x+1/2, -y+1/2, z-1/2'

loop_
_atom_site_label
_atom_site_type_symbol
_atom_site_fract_x
_atom_site_fract_y
_atom_site_fract_z
_atom_site_U_iso_or_equiv
_atom_site_adp_type
_atom_site_occupancy
_atom_site_symmetry_multiplicity
_atom_site_calc_flag
_atom_site_refinement_flags
Zn1 Zn 0.14308(2) 0.23316(3) 0.496868(15) 0.0498(3) Uani 1 1 d .
C6 C 0.0597(2) 0.0649(3) 0.40123(14) 0.0497(9) Uani 1 1 d .
H6 H 0.0154 0.0028 0.4069 0.060 Uiso 1 1 calc R
C19 C 0.2752(2) 0.0614(3) 0.56379(15) 0.0514(9) Uani 1 1 d .
C12 C 0.1812(3) 0.1037(3) 0.32971(17) 0.0643(10) Uani 1 1 d .
H12 H 0.1975 0.1707 0.3519 0.077 Uiso 1 1 calc R
C1 C -0.0309(3) 0.3560(3) 0.42966(18) 0.0680(10) Uani 1 1 d .
H1 H -0.0220 0.4121 0.4603 0.082 Uiso 1 1 calc R
C5 C 0.0062(2) 0.1777(3) 0.39234(16) 0.0502(9) Uani 1 1 d .
C7 C 0.1105(2) 0.0340(3) 0.34668(14) 0.0449(8) Uani 1 1 d .
C18 C 0.3403(2) 0.0363(4) 0.61379(16) 0.0617(10) Uani 1 1 d .
H18 H 0.3742 0.0969 0.6332 0.074 Uiso 1 1 calc R
C13 C 0.1545(2) -0.0206(4) 0.48343(16) 0.0573(10) Uani 1 1 d .
H13 H 0.1297 -0.0891 0.4663 0.069 Uiso 1 1 calc R
C14 C 0.2225(2) -0.0323(3) 0.53616(15) 0.0540(9) Uani 1 1 d .
C15 C 0.2390(3) -0.1441(4) 0.56016(19) 0.0754(11) Uani 1 1 d .
H15 H 0.2043 -0.2056 0.5426 0.090 Uiso 1 1 calc R
C11 C 0.2274(3) 0.0742(4) 0.28008(19) 0.0737(11) Uani 1 1 d .
H11 H 0.2743 0.1218 0.2685 0.088 Uiso 1 1 calc R
C9 C 0.1352(3) -0.0954(4) 0.26407(18) 0.0714(11) Uani 1 1 d .
H9 H 0.1197 -0.1626 0.2418 0.086 Uiso 1 1 calc R
C17 C 0.3561(3) -0.0738(5) 0.63542(18) 0.0784(12) Uani 1 1 d .
H17 H 0.4013 -0.0872 0.6682 0.094 Uiso 1 1 calc R
C3 C -0.1065(3) 0.2958(4) 0.3350(2) 0.0832(12) Uani 1 1 d .
H3 H -0.1483 0.3086 0.3003 0.100 Uiso 1 1 calc R
C4 C -0.0559(3) 0.1946(3) 0.34083(18) 0.0730(11) Uani 1 1 d .
H4 H -0.0636 0.1383 0.3103 0.088 Uiso 1 1 calc R
C10 C 0.2040(3) -0.0257(5) 0.24756(17) 0.0772(12) Uani 1 1 d .
H10 H 0.2355 -0.0456 0.2142 0.093 Uiso 1 1 calc R
C8 C 0.0881(2) -0.0667(3) 0.31394(17) 0.0563(9) Uani 1 1 d .
H8 H 0.0415 -0.1150 0.3253 0.068 Uiso 1 1 calc R
C2 C -0.0947(3) 0.3764(4) 0.3803(2) 0.0748(11) Uani 1 1 d .
H2 H -0.1293 0.4443 0.3777 0.090 Uiso 1 1 calc R
C16 C 0.3048(3) -0.1652(4) 0.6087(2) 0.0859(13) Uani 1 1 d .
H16 H 0.3150 -0.2401 0.6235 0.103 Uiso 1 1 calc R
N2 N 0.12452(18) 0.0732(2) 0.45755(12) 0.0486(7) Uani 1 1 d .
N1 N 0.0200(2) 0.2573(2) 0.43609(13) 0.0526(8) Uani 1 1 d .
O1 O 0.26411(14) 0.1705(2) 0.54378(9) 0.0524(6) Uani 1 1 d .
O2 O 0.11363(16) 0.3530(2) 0.56395(10) 0.0613(7) Uani 1 1 d .
N3 N 0.0807(2) 0.2845(3) 0.60182(17) 0.0587(8) Uani 1 1 d .
O4 O 0.06420(17) 0.3185(2) 0.65217(13) 0.0784(8) Uani 1 1 d .
O3 O 0.06887(19) 0.1815(3) 0.58540(12) 0.0825(8) Uani 1 1 d .

loop_
_atom_site_aniso_label
_atom_site_aniso_U_11
_atom_site_aniso_U_22
_atom_site_aniso_U_33
_atom_site_aniso_U_23
_atom_site_aniso_U_13
_atom_site_aniso_U_12
Zn1 0.0507(4) 0.0411(4) 0.0560(4) -0.00504(17) -0.0016(2) -0.00115(16)
C6 0.046(2) 0.041(2) 0.060(2) -0.0062(17) -0.001(2) -0.0095(18)
C19 0.052(2) 0.061(3) 0.041(2) 0.008(2) 0.008(2) 0.012(2)
C12 0.062(3) 0.069(3) 0.060(3) -0.001(2) -0.003(2) -0.003(2)
C1 0.062(3) 0.045(3) 0.094(3) -0.019(2) -0.004(2) 0.003(2)
C5 0.041(2) 0.041(2) 0.066(2) -0.004(2) -0.0070(19) -0.0013(18)
C7 0.046(2) 0.040(2) 0.046(2) -0.0018(19) -0.0082(18) 0.0012(19)
C18 0.062(3) 0.062(3) 0.061(3) 0.013(2) 0.005(2) 0.0035(19)
C13 0.072(3) 0.042(3) 0.058(2) -0.009(2) 0.007(2) -0.002(2)
C14 0.072(3) 0.042(3) 0.048(2) 0.002(2) 0.003(2) 0.007(2)
C15 0.100(3) 0.048(3) 0.077(3) 0.009(2) 0.006(3) 0.011(2)
C11 0.062(3) 0.089(4) 0.069(3) 0.009(2) 0.003(2) -0.004(2)
C9 0.087(3) 0.063(3) 0.058(3) -0.014(2) -0.015(2) 0.020(3)
C17 0.075(3) 0.093(4) 0.066(3) 0.018(3) 0.002(2) 0.020(3)
C3 0.064(3) 0.077(3) 0.100(3) -0.009(3) -0.029(2) 0.010(3)
C4 0.065(3) 0.058(3) 0.090(3) -0.017(2) -0.020(2) 0.010(2)
C10 0.074(3) 0.100(4) 0.056(3) 0.010(3) 0.004(2) 0.029(3)
C8 0.060(2) 0.048(3) 0.058(2) 0.000(2) -0.007(2) 0.0076(18)
C2 0.057(3) 0.053(3) 0.108(3) -0.002(3) -0.017(2) 0.014(2)
C16 0.106(3) 0.065(3) 0.086(3) 0.027(3) 0.009(3) 0.033(3)
N2 0.0573(18) 0.0381(19) 0.0481(18) -0.0009(14) -0.0044(15) 0.0004(14)
N1 0.051(2) 0.0370(19) 0.067(2) -0.0113(16) -0.0065(16) 0.0009(15)
O1 0.0553(15) 0.0455(17) 0.0541(14) 0.0088(12) -0.0048(11) -0.0001(12)
O2 0.0735(17) 0.0503(16) 0.0608(15) 0.0035(13) 0.0105(13) -0.0038(13)
N3 0.053(2) 0.064(3) 0.059(2) -0.007(2) 0.0076(17) 0.0079(18)
O4 0.091(2) 0.081(2) 0.0654(18) -0.0082(15) 0.0216(15) 0.0070(15)
O3 0.102(2) 0.0475(18) 0.103(2) -0.0144(16) 0.0340(16) -0.0159(15)

loop_
_atom_type_symbol
_atom_type_description
_atom_type_scat_dispersion_real
_atom_type_scat_dispersion_imag
_atom_type_scat_source
C C 0.0033 0.0016 'International Tables Vol C Tables 4.2.6.8 and 6.1.1.4'
H H 0.0000 0.0000 'International Tables Vol C Tables 4.2.6.8 and 6.1.1.4'
N N 0.0061 0.0033 'International Tables Vol C Tables 4.2.6.8 and 6.1.1.4'
O O 0.0106 0.0060 'International Tables Vol C Tables 4.2.6.8 and 6.1.1.4'
Zn Zn 0.2839 1.4301 'International Tables Vol C Tables 4.2.6.8 and 6.1.1.4'

loop_
_geom_angle_atom_site_label_1
_geom_angle_atom_site_label_2
_geom_angle_atom_site_label_3
_geom_angle
_geom_angle_site_symmetry_1
_geom_angle_site_symmetry_3
O1 Zn1 N2 112.08(9) 7_556 .
O1 Zn1 O1 80.81(10) 7_556 .
N2 Zn1 O1 87.58(10) . .
O1 Zn1 O2 98.05(10) 7_556 .
N2 Zn1 O2 149.85(10) . .
O1 Zn1 O2 96.41(8) . .
O1 Zn1 N1 101.96(10) 7_556 .
N2 Zn1 N1 78.02(11) . .
O1 Zn1 N1 165.35(10) . .
O2 Zn1 N1 97.42(10) . .
O1 Zn1 O3 150.69(9) 7_556 .
N2 Zn1 O3 93.69(10) . .
O1 Zn1 O3 86.82(9) . .
O2 Zn1 O3 56.90(9) . .
N1 Zn1 O3 96.71(10) . .
O1 Zn1 Zn1 40.88(6) 7_556 7_556
N2 Zn1 Zn1 102.50(8) . 7_556
O1 Zn1 Zn1 39.93(6) . 7_556
O2 Zn1 Zn1 99.50(7) . 7_556
N1 Zn1 Zn1 140.92(8) . 7_556
O3 Zn1 Zn1 122.01(7) . 7_556
N2 C6 C7 110.7(2) . .
N2 C6 C5 108.9(2) . .
C7 C6 C5 112.8(3) . .
O1 C19 C18 119.9(3) . .
O1 C19 C14 122.6(3) . .
C18 C19 C14 117.5(3) . .
C11 C12 C7 120.3(3) . .
N1 C1 C2 122.8(3) . .
N1 C5 C4 121.7(3) . .
N1 C5 C6 117.9(3) . .
C4 C5 C6 120.4(3) . .
C12 C7 C8 119.3(3) . .
C12 C7 C6 120.9(3) . .
C8 C7 C6 119.8(3) . .
C17 C18 C19 122.5(4) . .
N2 C13 C14 127.2(3) . .
C15 C14 C19 118.7(3) . .
C15 C14 C13 117.3(4) . .
C19 C14 C13 124.0(3) . .
C16 C15 C14 121.9(4) . .
C10 C11 C12 120.0(4) . .
C10 C9 C8 120.3(4) . .
C18 C17 C16 120.1(4) . .
C2 C3 C4 119.3(3) . .
C5 C4 C3 119.4(3) . .
C9 C10 C11 120.3(4) . .
C7 C8 C9 119.8(3) . .
C3 C2 C1 118.7(4) . .
C15 C16 C17 119.3(4) . .
C13 N2 C6 118.2(3) . .
C13 N2 Zn1 123.9(2) . .
C6 N2 Zn1 117.0(2) . .
C5 N1 C1 118.0(3) . .
C5 N1 Zn1 114.3(2) . .
C1 N1 Zn1 125.9(2) . .
C19 O1 Zn1 126.81(19) . 7_556
C19 O1 Zn1 123.88(19) . .
Zn1 O1 Zn1 99.19(10) 7_556 .
N3 O2 Zn1 99.4(2) . .
O4 N3 O3 122.2(3) . .
O4 N3 O2 120.7(3) . .
O3 N3 O2 117.0(3) . .
N3 O3 Zn1 86.3(2) . .

loop_
_geom_bond_atom_site_label_1
_geom_bond_atom_site_label_2
_geom_bond_distance
_geom_bond_site_symmetry_2
Zn1 O1 2.025(2) 7_556
Zn1 N2 2.043(3) .
Zn1 O1 2.065(2) .
Zn1 O2 2.094(2) .
Zn1 N1 2.124(3) .
Zn1 O3 2.390(3) .
Zn1 Zn1 3.1146(7) 7_556
C6 N2 1.468(4) .
C6 C7 1.511(4) .
C6 C5 1.518(4) .
C19 O1 1.337(4) .
C19 C18 1.394(4) .
C19 C14 1.420(4) .
C12 C11 1.378(5) .
C12 C7 1.385(5) .
C1 N1 1.357(4) .
C1 C2 1.363(5) .
C5 N1 1.325(4) .
C5 C4 1.376(4) .
C7 C8 1.385(4) .
C18 C17 1.367(5) .
C13 N2 1.276(4) .
C13 C14 1.439(4) .
C14 C15 1.404(5) .
C15 C16 1.369(5) .
C11 C10 1.378(5) .
C9 C10 1.362(5) .
C9 C8 1.388(5) .
C17 C16 1.383(5) .
C3 C2 1.356(5) .
C3 C4 1.378(5) .
O1 Zn1 2.025(2) 7_556
O2 N3 1.275(3) .
N3 O4 1.217(3) .
N3 O3 1.248(4) .
